data_2237799
loop_
_publ_author_name
'Xin, Wei'

_publ_section_title
;
 1,2-Bis{2-[(4-methoxybenzylidene)amino]phenyl}disulfane
;
_journal_coeditor_code CV5405
_journal_issue 6
_journal_name_full 'Acta Crystallographica Section E'
_journal_page_first o896
_journal_paper_doi 10.1107/S1600536813011598
_journal_volume 69
_journal_year 2013
_chemical_formula_iupac 'C28 H24 N2 O2 S2'
_chemical_formula_moiety 'C28 H24 N2 O2 S2'
_chemical_formula_sum 'C28 H24 N2 O2 S2'
_chemical_formula_weight 484.61
_chemical_name_systematic
;
1,2-Bis{2-[(4-methoxybenzylidene)amino]phenyl}disulfane
;
_space_group_IT_number 60
_symmetry_cell_setting orthorhombic
_symmetry_space_group_name_Hall '-P 2n 2ab'
_symmetry_space_group_name_H-M 'P b c n'
_atom_sites_solution_hydrogens geom
_atom_sites_solution_primary direct
_atom_sites_solution_secondary difmap
_audit_creation_method SHELXL-97
_cell_angle_alpha 90.00
_cell_angle_beta 90.00
_cell_angle_gamma 90.00
_cell_formula_units_Z 4
_cell_length_a 10.2657(11)
_cell_length_b 13.0675(13)
_cell_length_c 18.3415(15)
_cell_measurement_reflns_used 1719
_cell_measurement_temperature 298(2)
_cell_measurement_theta_max 22.845
_cell_measurement_theta_min 2.527
_cell_volume 2460.5(4)
_computing_cell_refinement 'SAINT (Bruker, 2007)'
_computing_data_collection 'SMART (Bruker, 2007)'
_computing_data_reduction 'SAINT (Bruker, 2007)'
_computing_molecular_graphics 'SHELXTL (Sheldrick, 2008)'
_computing_publication_material 'SHELXTL (Sheldrick, 2008)'
_computing_structure_refinement 'SHELXL97 (Sheldrick, 2008)'
_computing_structure_solution 'SHELXS97 (Sheldrick, 2008)'
_diffrn_ambient_temperature 298(2)
_diffrn_measured_fraction_theta_full 0.999
_diffrn_measured_fraction_theta_max 0.999
_diffrn_measurement_device_type 'Bruker SMART APEX CCD area-etector'
_diffrn_measurement_method 'phi and omega scans'
_diffrn_radiation_monochromator graphite
_diffrn_radiation_source 'fine-focus sealed tube'
_diffrn_radiation_type MoK\a
_diffrn_radiation_wavelength 0.71073
_diffrn_reflns_av_R_equivalents 0.0941
_diffrn_reflns_av_sigmaI/netI 0.0683
_diffrn_reflns_limit_h_max 12
_diffrn_reflns_limit_h_min -8
_diffrn_reflns_limit_k_max 15
_diffrn_reflns_limit_k_min -12
_diffrn_reflns_limit_l_max 21
_diffrn_reflns_limit_l_min -17
_diffrn_reflns_number 9487
_diffrn_reflns_theta_full 25.00
_diffrn_reflns_theta_max 25.00
_diffrn_reflns_theta_min 2.52
_exptl_absorpt_coefficient_mu 0.245
_exptl_absorpt_correction_T_max 0.9596
_exptl_absorpt_correction_T_min 0.9391
_exptl_absorpt_correction_type multi-scan
_exptl_absorpt_process_details '(SADABS; Sheldrick, 1996)'
_exptl_crystal_colour yellow
_exptl_crystal_density_diffrn 1.308
_exptl_crystal_density_method 'not measured'
_exptl_crystal_description block
_exptl_crystal_F_000 1016
_exptl_crystal_size_max 0.26
_exptl_crystal_size_mid 0.22
_exptl_crystal_size_min 0.17
_refine_diff_density_max 0.370
_refine_diff_density_min -0.282
_refine_ls_extinction_method none
_refine_ls_goodness_of_fit_ref 0.953
_refine_ls_hydrogen_treatment constr
_refine_ls_matrix_type full
_refine_ls_number_parameters 155
_refine_ls_number_reflns 2163
_refine_ls_number_restraints 0
_refine_ls_restrained_S_all 0.953
_refine_ls_R_factor_all 0.0842
_refine_ls_R_factor_gt 0.0508
_refine_ls_shift/su_max 0.000
_refine_ls_shift/su_mean 0.000
_refine_ls_structure_factor_coef Fsqd
_refine_ls_weighting_details 'calc w=1/[\s^2^(Fo^2^)+(0.0750P)^2^] where P=(Fo^2^+2Fc^2^)/3'
_refine_ls_weighting_scheme calc
_refine_ls_wR_factor_gt 0.1206
_refine_ls_wR_factor_ref 0.1393
_reflns_number_gt 1363
_reflns_number_total 2163
_reflns_threshold_expression I>2sigma(I)
_cod_data_source_file cv5405.cif
_cod_data_source_block I
_cod_database_code 2237799
_cod_database_fobs_code 2237799

loop_
_symmetry_equiv_pos_as_xyz
'x, y, z'
'-x+1/2, -y+1/2, z+1/2'
'-x, y, -z+1/2'
'x+1/2, -y+1/2, -z'
'-x, -y, -z'
'x-1/2, y-1/2, -z-1/2'
'x, -y, z-1/2'
'-x-1/2, y-1/2, z'

loop_
_atom_site_type_symbol
_atom_site_label
_atom_site_fract_x
_atom_site_fract_y
_atom_site_fract_z
_atom_site_U_iso_or_equiv
_atom_site_adp_type
_atom_site_calc_flag
_atom_site_refinement_flags
_atom_site_occupancy
_atom_site_symmetry_multiplicity
S S1 0.01987(8) 0.02789(6) 0.19518(4) 0.0510(3) Uani d . 1 1
N N1 0.1694(2) 0.02278(17) 0.06606(11) 0.0433(6) Uani d . 1 1
O O1 0.0529(2) 0.39678(18) -0.14776(12) 0.0757(7) Uani d . 1 1
C C1 0.1483(3) -0.0635(2) 0.18144(14) 0.0408(7) Uani d . 1 1
C C2 0.1829(3) -0.1399(2) 0.23057(15) 0.0494(8) Uani d . 1 1
H H2 0.1390 -0.1459 0.2747 0.059 Uiso calc R 1 1
C C3 0.2830(3) -0.2067(2) 0.21360(16) 0.0574(8) Uani d . 1 1
H H3 0.3062 -0.2575 0.2467 0.069 Uiso calc R 1 1
C C4 0.3491(3) -0.1991(2) 0.14808(16) 0.0596(9) Uani d . 1 1
H H4 0.4153 -0.2450 0.1369 0.072 Uiso calc R 1 1
C C5 0.3159(3) -0.1225(2) 0.09907(15) 0.0510(8) Uani d . 1 1
H H5 0.3605 -0.1171 0.0551 0.061 Uiso calc R 1 1
C C6 0.2160(3) -0.0532(2) 0.11509(14) 0.0417(7) Uani d . 1 1
C C7 0.2471(3) 0.0735(2) 0.02534(14) 0.0468(7) Uani d . 1 1
H H7 0.3359 0.0594 0.0276 0.056 Uiso calc R 1 1
C C8 0.2011(3) 0.1530(2) -0.02483(13) 0.0451(7) Uani d . 1 1
C C9 0.0684(3) 0.1658(2) -0.03945(14) 0.0483(7) Uani d . 1 1
H H9 0.0089 0.1192 -0.0205 0.058 Uiso calc R 1 1
C C10 0.0241(3) 0.2456(2) -0.08118(15) 0.0518(8) Uani d . 1 1
H H10 -0.0646 0.2524 -0.0902 0.062 Uiso calc R 1 1
C C11 0.1108(3) 0.3167(2) -0.11021(14) 0.0518(8) Uani d . 1 1
C C12 0.2432(3) 0.3044(2) -0.09884(14) 0.0541(8) Uani d . 1 1
H H12 0.3024 0.3505 -0.1187 0.065 Uiso calc R 1 1
C C13 0.2868(3) 0.2216(2) -0.05696(14) 0.0539(8) Uani d . 1 1
H H13 0.3758 0.2123 -0.0505 0.065 Uiso calc R 1 1
C C14 0.1355(4) 0.4714(3) -0.1798(2) 0.0852(12) Uani d . 1 1
H H14A 0.1930 0.4987 -0.1434 0.128 Uiso calc R 1 1
H H14B 0.0836 0.5257 -0.1998 0.128 Uiso calc R 1 1
H H14C 0.1859 0.4404 -0.2180 0.128 Uiso calc R 1 1

loop_
_atom_site_aniso_label
_atom_site_aniso_U_11
_atom_site_aniso_U_22
_atom_site_aniso_U_33
_atom_site_aniso_U_12
_atom_site_aniso_U_13
_atom_site_aniso_U_23
S1 0.0584(6) 0.0438(5) 0.0509(5) 0.0064(4) 0.0120(4) 0.0093(3)
N1 0.0474(15) 0.0441(13) 0.0383(12) -0.0016(11) 0.0033(11) 0.0047(11)
O1 0.0769(17) 0.0664(16) 0.0839(16) -0.0040(13) -0.0048(13) 0.0296(13)
C1 0.0446(18) 0.0362(15) 0.0415(15) -0.0036(13) 0.0016(13) -0.0014(12)
C2 0.064(2) 0.0450(18) 0.0395(15) -0.0004(15) 0.0080(14) 0.0022(13)
C3 0.069(2) 0.0495(19) 0.0536(18) 0.0127(17) 0.0051(16) 0.0100(15)
C4 0.064(2) 0.054(2) 0.061(2) 0.0174(16) 0.0045(16) 0.0008(16)
C5 0.054(2) 0.0534(19) 0.0451(16) 0.0032(16) 0.0130(14) -0.0001(14)
C6 0.0428(17) 0.0428(16) 0.0395(15) -0.0035(13) -0.0009(13) -0.0001(12)
C7 0.0447(18) 0.0508(17) 0.0449(15) -0.0015(15) 0.0022(14) 0.0015(13)
C8 0.053(2) 0.0492(17) 0.0330(14) -0.0047(14) 0.0048(13) -0.0003(12)
C9 0.0509(19) 0.0487(18) 0.0452(16) -0.0089(15) 0.0002(14) 0.0031(13)
C10 0.0499(19) 0.0558(19) 0.0496(17) -0.0019(16) -0.0017(14) 0.0028(15)
C11 0.063(2) 0.0533(19) 0.0389(15) -0.0033(17) -0.0038(15) 0.0040(14)
C12 0.065(2) 0.0540(19) 0.0436(16) -0.0157(17) 0.0081(15) 0.0101(14)
C13 0.0511(19) 0.066(2) 0.0444(16) -0.0081(16) 0.0066(14) 0.0069(15)
C14 0.101(3) 0.065(3) 0.090(3) -0.011(2) 0.005(2) 0.030(2)

loop_
_atom_type_symbol
_atom_type_description
_atom_type_scat_dispersion_real
_atom_type_scat_dispersion_imag
_atom_type_scat_source
C C 0.0033 0.0016 'International Tables Vol C Tables 4.2.6.8 and 6.1.1.4'
H H 0.0000 0.0000 'International Tables Vol C Tables 4.2.6.8 and 6.1.1.4'
N N 0.0061 0.0033 'International Tables Vol C Tables 4.2.6.8 and 6.1.1.4'
O O 0.0106 0.0060 'International Tables Vol C Tables 4.2.6.8 and 6.1.1.4'
S S 0.1246 0.1234 'International Tables Vol C Tables 4.2.6.8 and 6.1.1.4'

loop_
_geom_angle_atom_site_label_1
_geom_angle_atom_site_label_2
_geom_angle_atom_site_label_3
_geom_angle_site_symmetry_3
_geom_angle
C1 S1 S1 3 106.46(9)
C7 N1 C6 . 121.4(2)
C11 O1 C14 . 117.9(3)
C2 C1 C6 . 120.1(3)
C2 C1 S1 . 125.0(2)
C6 C1 S1 . 114.8(2)
C3 C2 C1 . 119.8(3)
C3 C2 H2 . 120.1
C1 C2 H2 . 120.1
C4 C3 C2 . 120.9(3)
C4 C3 H3 . 119.6
C2 C3 H3 . 119.6
C3 C4 C5 . 119.7(3)
C3 C4 H4 . 120.2
C5 C4 H4 . 120.2
C4 C5 C6 . 120.7(3)
C4 C5 H5 . 119.7
C6 C5 H5 . 119.7
C5 C6 C1 . 118.8(2)
C5 C6 N1 . 124.4(2)
C1 C6 N1 . 116.5(2)
N1 C7 C8 . 122.2(3)
N1 C7 H7 . 118.9
C8 C7 H7 . 118.9
C13 C8 C9 . 117.3(3)
C13 C8 C7 . 121.3(3)
C9 C8 C7 . 121.3(3)
C10 C9 C8 . 121.4(3)
C10 C9 H9 . 119.3
C8 C9 H9 . 119.3
C9 C10 C11 . 120.6(3)
C9 C10 H10 . 119.7
C11 C10 H10 . 119.7
C12 C11 O1 . 125.7(3)
C12 C11 C10 . 119.5(3)
O1 C11 C10 . 114.8(3)
C11 C12 C13 . 119.1(3)
C11 C12 H12 . 120.5
C13 C12 H12 . 120.5
C8 C13 C12 . 122.0(3)
C8 C13 H13 . 119.0
C12 C13 H13 . 119.0
O1 C14 H14A . 109.5
O1 C14 H14B . 109.5
H14A C14 H14B . 109.5
O1 C14 H14C . 109.5
H14A C14 H14C . 109.5
H14B C14 H14C . 109.5

loop_
_geom_bond_atom_site_label_1
_geom_bond_atom_site_label_2
_geom_bond_site_symmetry_2
_geom_bond_distance
S1 C1 . 1.797(3)
S1 S1 3 2.0518(14)
N1 C7 . 1.278(3)
N1 C6 . 1.423(3)
O1 C11 . 1.387(4)
O1 C14 . 1.420(4)
C1 C2 . 1.390(4)
C1 C6 . 1.408(3)
C2 C3 . 1.385(4)
C2 H2 . 0.9300
C3 C4 . 1.383(4)
C3 H3 . 0.9300
C4 C5 . 1.388(4)
C4 H4 . 0.9300
C5 C6 . 1.398(4)
C5 H5 . 0.9300
C7 C8 . 1.466(4)
C7 H7 . 0.9300
C8 C13 . 1.388(4)
C8 C9 . 1.398(4)
C9 C10 . 1.372(4)
C9 H9 . 0.9300
C10 C11 . 1.392(4)
C10 H10 . 0.9300
C11 C12 . 1.385(4)
C12 C13 . 1.400(4)
C12 H12 . 0.9300
C13 H13 . 0.9300
C14 H14A . 0.9600
C14 H14B . 0.9600
C14 H14C . 0.9600
